data_1559413
loop_
_publ_author_name
'Wang, Jinhui'
'Jin, Weiyang'
'Zhou, Xiaoxin'
'Li, Jiaqi'
'Xu, Chengdong'
'Ma, Zhongjun'
'Wang, Jianan'
'Qin, Lele'
'Zhou, Biao'
'Ding, Wanjing'
'Gao, Tingting'
'Yao, Hangping'
'Chen, Zhe'

_publ_section_title
;
 Identification, Structure--Activity Relationships of Marine-Derived
 Indolocarbazoles, and a Dual PKC\q/\d Inhibitor with Potent
 Antipancreatic Cancer Efficacy
;
_journal_name_full 'Journal of Medicinal Chemistry'
_journal_paper_doi 10.1021/acs.jmedchem.0c01271
_journal_year 2020
_chemical_absolute_configuration unk
_chemical_formula_moiety 'C28 H24 N4 O5, C H4 O'
_chemical_formula_sum 'C29 H28 N4 O6'
_chemical_formula_weight 528.55
_space_group_crystal_system monoclinic
_space_group_IT_number 4
_space_group_name_Hall 'P 2yb'
_space_group_name_H-M_alt 'P 1 21 1'
_atom_sites_solution_hydrogens geom
_atom_sites_solution_primary direct
_audit_creation_date 2017-07-11
_audit_creation_method
;
Olex2 1.2
(compiled 2017.03.28 svn.r3405 for OlexSys, GUI svn.r5337)
;
_cell_angle_alpha 90
_cell_angle_beta 98.481(3)
_cell_angle_gamma 90
_cell_formula_units_Z 4
_cell_length_a 15.4258(5)
_cell_length_b 8.2007(2)
_cell_length_c 20.1539(6)
_cell_measurement_reflns_used 8999
_cell_measurement_temperature 170(2)
_cell_measurement_theta_max 66.8193
_cell_measurement_theta_min 2.8939
_cell_volume 2521.64(13)
_computing_cell_refinement
;
CrysAlisPro, Agilent Technologies,
Version 1.171.35.11 (release 16-05-2011 CrysAlis171 .NET)
(compiled May 16 2011,17:55:39)
;
_computing_data_collection
;
CrysAlisPro, Agilent Technologies,
Version 1.171.35.11 (release 16-05-2011 CrysAlis171 .NET)
(compiled May 16 2011,17:55:39)
;
_computing_data_reduction
;
CrysAlisPro, Agilent Technologies,
Version 1.171.35.11 (release 16-05-2011 CrysAlis171 .NET)
(compiled May 16 2011,17:55:39)
;
_computing_molecular_graphics 'Olex2 (Dolomanov et al., 2009)'
_computing_publication_material 'Olex2 (Dolomanov et al., 2009)'
_computing_structure_refinement 'ShelXL (Sheldrick, 2015)'
_computing_structure_solution 'ShelXS (Sheldrick, 2008)'
_diffrn_ambient_temperature 170.0
_diffrn_detector_area_resol_mean 10.3592
_diffrn_measured_fraction_theta_full 0.990
_diffrn_measured_fraction_theta_max 0.990
_diffrn_measurement_details
;
#__ type_ start__ end____ width___ exp.time_
  1 omega  -44.00  -17.00   1.0000    1.5000
omega____ theta____ kappa____ phi______ frames
    -      -41.6938  -77.0000    0.0000 27

#__ type_ start__ end____ width___ exp.time_
  2 omega   -2.00   87.00   1.0000    1.5000
omega____ theta____ kappa____ phi______ frames
    -       41.6938 -125.0000  150.0000 89

#__ type_ start__ end____ width___ exp.time_
  3 omega   15.00   59.00   1.0000    1.5000
omega____ theta____ kappa____ phi______ frames
    -       41.6938  -77.0000 -180.0000 44

#__ type_ start__ end____ width___ exp.time_
  4 omega   11.00  116.00   1.0000    1.5000
omega____ theta____ kappa____ phi______ frames
    -       41.6938   77.0000    0.0000 105

#__ type_ start__ end____ width___ exp.time_
  5 omega   38.00   94.00   1.0000    1.5000
omega____ theta____ kappa____ phi______ frames
    -       41.6938   38.0000  -60.0000 56

#__ type_ start__ end____ width___ exp.time_
  6 omega  -79.00  -53.00   1.0000    3.0000
omega____ theta____ kappa____ phi______ frames
    -      -83.0000  -61.0000  -16.0000 26

#__ type_ start__ end____ width___ exp.time_
  7 omega  -77.00  -50.00   1.0000    3.0000
omega____ theta____ kappa____ phi______ frames
    -      -83.0000  -77.0000  -60.0000 27

#__ type_ start__ end____ width___ exp.time_
  8 omega  -75.00  -49.00   1.0000    3.0000
omega____ theta____ kappa____ phi______ frames
    -      -83.0000  -78.0000  -50.0000 26

#__ type_ start__ end____ width___ exp.time_
  9 omega  -74.00  -49.00   1.0000    3.0000
omega____ theta____ kappa____ phi______ frames
    -      -83.0000  -77.0000   30.0000 25

#__ type_ start__ end____ width___ exp.time_
 10 omega  -76.00  -50.00   1.0000    3.0000
omega____ theta____ kappa____ phi______ frames
    -      -83.0000  -77.0000  -12.0000 26

#__ type_ start__ end____ width___ exp.time_
 11 omega  -75.00  -49.00   1.0000    3.0000
omega____ theta____ kappa____ phi______ frames
    -      -83.0000  -77.0000  -30.0000 26

#__ type_ start__ end____ width___ exp.time_
 12 omega   97.00  149.00   1.0000    3.0000
omega____ theta____ kappa____ phi______ frames
    -       93.5000  125.0000  120.0000 52

#__ type_ start__ end____ width___ exp.time_
 13 omega   61.00   87.00   1.0000    3.0000
omega____ theta____ kappa____ phi______ frames
    -       93.5000   77.0000    0.0000 26

#__ type_ start__ end____ width___ exp.time_
 14 omega   61.00  172.00   1.0000    3.0000
omega____ theta____ kappa____ phi______ frames
    -       93.5000   77.0000   30.0000 111

#__ type_ start__ end____ width___ exp.time_
 15 omega   68.00  162.00   1.0000    3.0000
omega____ theta____ kappa____ phi______ frames
    -       93.5000   77.0000  -90.0000 94

#__ type_ start__ end____ width___ exp.time_
 16 omega   61.00  161.00   1.0000    3.0000
omega____ theta____ kappa____ phi______ frames
    -       93.5000   77.0000  -30.0000 100

#__ type_ start__ end____ width___ exp.time_
 17 omega   95.00  145.00   1.0000    3.0000
omega____ theta____ kappa____ phi______ frames
    -       93.5000  125.0000   90.0000 50

#__ type_ start__ end____ width___ exp.time_
 18 omega   33.00   78.00   1.0000    3.0000
omega____ theta____ kappa____ phi______ frames
    -       93.5000  -77.0000 -150.0000 45

#__ type_ start__ end____ width___ exp.time_
 19 omega   16.00  127.00   1.0000    3.0000
omega____ theta____ kappa____ phi______ frames
    -       93.5000  -77.0000  -60.0000 111

#__ type_ start__ end____ width___ exp.time_
 20 omega   62.00  169.00   1.0000    3.0000
omega____ theta____ kappa____ phi______ frames
    -       93.5000   77.0000  -60.0000 107

#__ type_ start__ end____ width___ exp.time_
 21 omega   94.00  165.00   1.0000    3.0000
omega____ theta____ kappa____ phi______ frames
    -       93.5000   45.0000   90.0000 71

#__ type_ start__ end____ width___ exp.time_
 22 omega   92.00  172.00   1.0000    3.0000
omega____ theta____ kappa____ phi______ frames
    -       93.5000   77.0000    0.0000 80
;
_diffrn_measurement_device_type 'Xcalibur, Atlas, Gemini ultra'
_diffrn_measurement_method '\w scans'
_diffrn_orient_matrix_UB_11 0.0560460000
_diffrn_orient_matrix_UB_12 0.0555622000
_diffrn_orient_matrix_UB_13 0.0657472000
_diffrn_orient_matrix_UB_21 0.0837318000
_diffrn_orient_matrix_UB_22 -0.0230102000
_diffrn_orient_matrix_UB_23 -0.0322345000
_diffrn_orient_matrix_UB_31 -0.0067281000
_diffrn_orient_matrix_UB_32 0.1780107000
_diffrn_orient_matrix_UB_33 -0.0246585000
_diffrn_radiation_monochromator mirror
_diffrn_radiation_type CuK\a
_diffrn_radiation_wavelength 1.54184
_diffrn_reflns_av_R_equivalents 0.0653
_diffrn_reflns_av_unetI/netI 0.0518
_diffrn_reflns_Laue_measured_fraction_full 0.990
_diffrn_reflns_Laue_measured_fraction_max 0.990
_diffrn_reflns_limit_h_max 16
_diffrn_reflns_limit_h_min -18
_diffrn_reflns_limit_k_max 9
_diffrn_reflns_limit_k_min -9
_diffrn_reflns_limit_l_max 23
_diffrn_reflns_limit_l_min -23
_diffrn_reflns_number 21408
_diffrn_reflns_point_group_measured_fraction_full 0.970
_diffrn_reflns_point_group_measured_fraction_max 0.970
_diffrn_reflns_theta_full 66.931
_diffrn_reflns_theta_max 66.931
_diffrn_reflns_theta_min 2.896
_diffrn_source 'Enhance Ultra (Cu) X-ray Source'
_exptl_absorpt_coefficient_mu 0.816
_exptl_absorpt_correction_T_max 1.00000
_exptl_absorpt_correction_T_min 0.46191
_exptl_absorpt_correction_type multi-scan
_exptl_absorpt_process_details
;
CrysAlisPro, Agilent Technologies,
Version 1.171.35.11 (release 16-05-2011 CrysAlis171 .NET)
(compiled May 16 2011,17:55:39)
Empirical absorption correction using spherical harmonics,
 implemented in SCALE3 ABSPACK scaling algorithm.
;
_exptl_crystal_colour yellow
_exptl_crystal_colour_primary yellow
_exptl_crystal_density_diffrn 1.392
_exptl_crystal_description plate
_exptl_crystal_F_000 1112
_exptl_crystal_size_max 0.48
_exptl_crystal_size_mid 0.36
_exptl_crystal_size_min 0.3
_refine_diff_density_max 0.306
_refine_diff_density_min -0.279
_refine_diff_density_rms 0.050
_refine_ls_abs_structure_details
;
 Flack x determined using 2946 quotients [(I+)-(I-)]/[(I+)+(I-)]
 (Parsons, Flack and Wagner, Acta Cryst. B69 (2013) 249-259).
;
_refine_ls_abs_structure_Flack 0.22(17)
_refine_ls_extinction_method none
_refine_ls_goodness_of_fit_ref 1.046
_refine_ls_hydrogen_treatment constr
_refine_ls_matrix_type full
_refine_ls_number_parameters 713
_refine_ls_number_reflns 8694
_refine_ls_number_restraints 1
_refine_ls_restrained_S_all 1.046
_refine_ls_R_factor_all 0.0591
_refine_ls_R_factor_gt 0.0502
_refine_ls_shift/su_max 0.000
_refine_ls_shift/su_mean 0.000
_refine_ls_structure_factor_coef Fsqd
_refine_ls_weighting_details 'w=1/[\s^2^(Fo^2^)+(0.0732P)^2^+0.2512P] where P=(Fo^2^+2Fc^2^)/3'
_refine_ls_weighting_scheme calc
_refine_ls_wR_factor_gt 0.1234
_refine_ls_wR_factor_ref 0.1335
_reflns_Friedel_coverage 0.820
_reflns_Friedel_fraction_full 0.947
_reflns_Friedel_fraction_max 0.947
_reflns_number_gt 7560
_reflns_number_total 8694
_reflns_threshold_expression 'I > 2\s(I)'
_cod_data_source_file jm0c01271_si_008.cif
_cod_data_source_block 170710_wjh_22d_cu
_cod_original_cell_volume 2521.63(12)
_cod_database_code 1559413
_shelx_shelxl_version_number 2016/6
_chemical_oxdiff_formula 'c h n o'
_shelx_space_group_comment
;
The symmetry employed for this shelxl refinement is uniquely defined
by the following loop, which should always be used as a source of
symmetry information in preference to the above space-group names.
They are only intended as comments.
;
_shelx_estimated_absorpt_t_max 0.792
_shelx_estimated_absorpt_t_min 0.696
_reflns_odcompleteness_completeness 99.98
_reflns_odcompleteness_iscentric 1
_reflns_odcompleteness_theta 64.99
_olex2_refinement_description
;
1. Fixed Uiso
 At 1.2 times of:
  All C(H) groups, All C(H,H) groups, All N(H) groups
 At 1.5 times of:
  All C(H,H,H) groups, All O(H) groups
2.a Ternary CH refined with riding coordinates:
 C21(H21), C49(H49)
2.b Secondary CH2 refined with riding coordinates:
 C2(H2A,H2B), C23(H23A,H23B), C30(H30A,H30B), C51(H51A,H51B)
2.c Aromatic/amide H refined with riding coordinates:
 N1(H1), N4(H4), C11(H11), C12(H12), C13(H13), C14(H14), C17(H17), C18(H18),
 C19(H19), C20(H20), N5(H5), N8(H8), C39(H39), C40(H40), C41(H41), C42(H42),
 C45(H45), C46(H46), C47(H47), C48(H48)
2.d Idealised Me refined as rotating group:
 C25(H25A,H25B,H25C), C26(H26A,H26B,H26C), C28(H28A,H28B,H28C), C53(H53A,H53B,
 H53C), C54(H54A,H54B,H54C), C56(H56A,H56B,H56C), C57(H57A,H57B,H57C), C58(H58A,
 H58B,H58C)
2.e Idealised tetrahedral OH refined as rotating group:
 O11(H11A), O12(H12A)
;
_olex2_submission_special_instructions 'No special instructions were received'

loop_
_space_group_symop_operation_xyz
'x, y, z'
'-x, y+1/2, -z'

loop_
_atom_site_label
_atom_site_type_symbol
_atom_site_fract_x
_atom_site_fract_y
_atom_site_fract_z
_atom_site_U_iso_or_equiv
_atom_site_adp_type
_atom_site_occupancy
_atom_site_site_symmetry_order
_atom_site_calc_flag
_atom_site_refinement_flags_posn
_atom_site_refinement_flags_adp
_atom_site_refinement_flags_occupancy
_atom_site_disorder_assembly
_atom_site_disorder_group
O1 O 0.87257(19) 0.4985(4) 0.09000(15) 0.0385(7) Uani 1 1 d . . . . .
O2 O 0.50971(17) 0.2992(3) 0.26973(12) 0.0294(6) Uani 1 1 d . . . . .
O3 O 0.4657(3) -0.0011(4) 0.36397(17) 0.0569(9) Uani 1 1 d . . . . .
O4 O 0.3068(2) 0.3622(4) 0.25998(19) 0.0556(9) Uani 1 1 d . . . . .
O5 O 0.39561(19) 0.5622(4) 0.23640(15) 0.0408(7) Uani 1 1 d . . . . .
N1 N 0.7552(2) 0.5883(5) 0.01502(19) 0.0417(9) Uani 1 1 d . . . . .
H1 H 0.785937 0.634963 -0.013206 0.050 Uiso 1 1 calc R . . . .
N2 N 0.4712(2) 0.3587(4) 0.15590(16) 0.0291(7) Uani 1 1 d . . . . .
N3 N 0.6511(2) 0.2483(4) 0.24785(16) 0.0295(7) Uani 1 1 d . . . . .
N4 N 0.4959(3) 0.2349(5) 0.41939(18) 0.0407(9) Uani 1 1 d . . . . .
H4 H 0.533498 0.315502 0.428317 0.049 Uiso 1 1 calc R . . . .
C1 C 0.7922(3) 0.5111(5) 0.0712(2) 0.0335(9) Uani 1 1 d . . . . .
C2 C 0.6604(3) 0.5878(6) 0.0053(2) 0.0376(10) Uani 1 1 d . . . . .
H2A H 0.636057 0.530102 -0.036433 0.045 Uiso 1 1 calc R . . . .
H2B H 0.636514 0.699933 0.004201 0.045 Uiso 1 1 calc R . . . .
C3 C 0.6423(3) 0.4970(5) 0.0663(2) 0.0296(8) Uani 1 1 d . . . . .
C4 C 0.7196(3) 0.4516(5) 0.10483(19) 0.0272(8) Uani 1 1 d . . . . .
C5 C 0.7185(3) 0.3654(4) 0.16599(19) 0.0269(8) Uani 1 1 d . . . . .
C6 C 0.6371(3) 0.3286(5) 0.18631(19) 0.0275(8) Uani 1 1 d . . . . .
C7 C 0.5587(3) 0.3767(5) 0.14691(19) 0.0272(8) Uani 1 1 d . . . . .
C8 C 0.5613(3) 0.4605(5) 0.08575(19) 0.0278(8) Uani 1 1 d . . . . .
C9 C 0.4716(3) 0.4946(5) 0.05714(19) 0.0296(9) Uani 1 1 d . . . . .
C10 C 0.4180(3) 0.4291(5) 0.10135(19) 0.0285(9) Uani 1 1 d . . . . .
C11 C 0.3270(3) 0.4392(6) 0.0878(2) 0.0372(10) Uani 1 1 d . . . . .
H11 H 0.291063 0.393175 0.117457 0.045 Uiso 1 1 calc R . . . .
C12 C 0.2907(3) 0.5184(6) 0.0298(2) 0.0392(10) Uani 1 1 d . . . . .
H12 H 0.228754 0.527033 0.019357 0.047 Uiso 1 1 calc R . . . .
C13 C 0.3432(3) 0.5861(6) -0.0139(2) 0.0403(11) Uani 1 1 d . . . . .
H13 H 0.316388 0.640594 -0.053274 0.048 Uiso 1 1 calc R . . . .
C14 C 0.4332(3) 0.5753(5) -0.0010(2) 0.0354(10) Uani 1 1 d . . . . .
H14 H 0.468444 0.621634 -0.030991 0.042 Uiso 1 1 calc R . . . .
C15 C 0.7847(3) 0.3013(5) 0.2166(2) 0.0292(9) Uani 1 1 d . . . . .
C16 C 0.7419(3) 0.2281(5) 0.2663(2) 0.0302(9) Uani 1 1 d . . . . .
C17 C 0.7908(3) 0.1531(6) 0.3218(2) 0.0373(10) Uani 1 1 d . . . . .
H17 H 0.762600 0.102497 0.355185 0.045 Uiso 1 1 calc R . . . .
C18 C 0.8802(3) 0.1539(6) 0.3270(2) 0.0404(10) Uani 1 1 d . . . . .
H18 H 0.913816 0.103607 0.364793 0.048 Uiso 1 1 calc R . . . .
C19 C 0.9234(3) 0.2263(6) 0.2786(2) 0.0402(10) Uani 1 1 d . . . . .
H19 H 0.985612 0.225408 0.283768 0.048 Uiso 1 1 calc R . . . .
C20 C 0.8762(3) 0.2987(5) 0.2236(2) 0.0344(9) Uani 1 1 d . . . . .
H20 H 0.905494 0.347013 0.190281 0.041 Uiso 1 1 calc R . . . .
C21 C 0.5765(3) 0.1781(5) 0.2754(2) 0.0318(9) Uani 1 1 d . . . . .
H21 H 0.554627 0.079000 0.249251 0.038 Uiso 1 1 calc R . . . .
C22 C 0.4395(3) 0.2914(5) 0.21513(19) 0.0304(9) Uani 1 1 d . . . . .
C23 C 0.5977(3) 0.1362(6) 0.3493(2) 0.0362(10) Uani 1 1 d . . . . .
H23A H 0.631812 0.033493 0.354853 0.043 Uiso 1 1 calc R . . . .
H23B H 0.633725 0.223919 0.373252 0.043 Uiso 1 1 calc R . . . .
C24 C 0.5133(3) 0.1167(5) 0.3786(2) 0.0388(10) Uani 1 1 d . . . . .
C25 C 0.4160(3) 0.2342(7) 0.4498(3) 0.0550(13) Uani 1 1 d . . . . .
H25A H 0.366060 0.262313 0.415797 0.083 Uiso 1 1 calc GR . . . .
H25B H 0.421138 0.314463 0.486174 0.083 Uiso 1 1 calc GR . . . .
H25C H 0.407107 0.125533 0.467781 0.083 Uiso 1 1 calc GR . . . .
C26 C 0.3992(3) 0.1245(5) 0.2013(2) 0.0399(10) Uani 1 1 d . . . . .
H26A H 0.439537 0.055249 0.180656 0.060 Uiso 1 1 calc GR . . . .
H26B H 0.343802 0.134955 0.170777 0.060 Uiso 1 1 calc GR . . . .
H26C H 0.388046 0.075235 0.243543 0.060 Uiso 1 1 calc GR . . . .
C27 C 0.3719(3) 0.4080(5) 0.2397(2) 0.0325(9) Uani 1 1 d . . . . .
C28 C 0.3329(4) 0.6838(6) 0.2504(3) 0.0548(13) Uani 1 1 d . . . . .
H28A H 0.293140 0.709199 0.209135 0.082 Uiso 1 1 calc GR . . . .
H28B H 0.363963 0.782984 0.267422 0.082 Uiso 1 1 calc GR . . . .
H28C H 0.298971 0.641709 0.284168 0.082 Uiso 1 1 calc GR . . . .
O6 O 0.61960(19) 0.5158(4) 0.40927(15) 0.0400(7) Uani 1 1 d . . . . .
O7 O 0.98041(17) 0.8526(3) 0.24675(13) 0.0278(6) Uani 1 1 d . . . . .
O8 O 1.0080(3) 1.0249(5) 0.1098(2) 0.0640(11) Uani 1 1 d . . . . .
O9 O 1.1840(2) 0.8894(5) 0.2710(2) 0.0663(11) Uani 1 1 d . . . . .
O10 O 1.1025(2) 0.9854(4) 0.34434(16) 0.0472(8) Uani 1 1 d . . . . .
N5 N 0.7391(2) 0.4137(5) 0.47732(19) 0.0406(9) Uani 1 1 d . . . . .
H5 H 0.709620 0.363072 0.505357 0.049 Uiso 1 1 calc R . . . .
N6 N 1.0181(2) 0.6818(4) 0.33988(16) 0.0294(7) Uani 1 1 d . . . . .
N7 N 0.8357(2) 0.7761(4) 0.24729(15) 0.0279(7) Uani 1 1 d . . . . .
N8 N 0.9876(2) 0.7660(5) 0.07501(17) 0.0384(8) Uani 1 1 d . . . . .
H8 H 0.955531 0.677390 0.075219 0.046 Uiso 1 1 calc R . . . .
C29 C 0.7001(3) 0.4995(5) 0.4244(2) 0.0320(9) Uani 1 1 d . . . . .
C30 C 0.8342(3) 0.4115(6) 0.4843(2) 0.0366(10) Uani 1 1 d . . . . .
H30A H 0.856871 0.299619 0.480098 0.044 Uiso 1 1 calc R . . . .
H30B H 0.861166 0.458824 0.527663 0.044 Uiso 1 1 calc R . . . .
C31 C 0.8501(3) 0.5168(5) 0.42633(19) 0.0293(8) Uani 1 1 d . . . . .
C32 C 0.7714(3) 0.5641(5) 0.38991(19) 0.0278(8) Uani 1 1 d . . . . .
C33 C 0.7705(3) 0.6545(5) 0.32962(19) 0.0266(8) Uani 1 1 d . . . . .
C34 C 0.8509(3) 0.6956(5) 0.30878(19) 0.0261(8) Uani 1 1 d . . . . .
C35 C 0.9309(2) 0.6526(5) 0.34778(19) 0.0263(8) Uani 1 1 d . . . . .
C36 C 0.9300(3) 0.5594(5) 0.40653(19) 0.0272(8) Uani 1 1 d . . . . .
C37 C 1.0200(3) 0.5266(5) 0.43418(19) 0.0289(9) Uani 1 1 d . . . . .
C38 C 1.0718(3) 0.6032(5) 0.3916(2) 0.0289(9) Uani 1 1 d . . . . .
C39 C 1.1639(3) 0.5939(5) 0.4043(2) 0.0336(9) Uani 1 1 d . . . . .
H39 H 1.199287 0.644204 0.375336 0.040 Uiso 1 1 calc R . . . .
C40 C 1.2010(3) 0.5085(6) 0.4607(2) 0.0386(10) Uani 1 1 d . . . . .
H40 H 1.262970 0.501236 0.470737 0.046 Uiso 1 1 calc R . . . .
C41 C 1.1496(3) 0.4330(5) 0.5032(2) 0.0381(10) Uani 1 1 d . . . . .
H41 H 1.177121 0.374825 0.541329 0.046 Uiso 1 1 calc R . . . .
C42 C 1.0596(3) 0.4415(5) 0.4907(2) 0.0355(10) Uani 1 1 d . . . . .
H42 H 1.025010 0.390381 0.520014 0.043 Uiso 1 1 calc R . . . .
C43 C 0.7026(2) 0.7117(5) 0.27771(19) 0.0257(8) Uani 1 1 d . . . . .
C44 C 0.7449(2) 0.7862(5) 0.22751(19) 0.0269(8) Uani 1 1 d . . . . .
C45 C 0.6952(3) 0.8553(5) 0.1709(2) 0.0331(9) Uani 1 1 d . . . . .
H45 H 0.722858 0.910161 0.138205 0.040 Uiso 1 1 calc R . . . .
C46 C 0.6056(3) 0.8422(5) 0.1636(2) 0.0343(9) Uani 1 1 d . . . . .
H46 H 0.571366 0.886767 0.124818 0.041 Uiso 1 1 calc R . . . .
C47 C 0.5635(3) 0.7649(5) 0.2119(2) 0.0347(9) Uani 1 1 d . . . . .
H47 H 0.501371 0.756108 0.205051 0.042 Uiso 1 1 calc R . . . .
C48 C 0.6110(3) 0.7014(5) 0.2693(2) 0.0324(9) Uani 1 1 d . . . . .
H48 H 0.582222 0.651549 0.302594 0.039 Uiso 1 1 calc R . . . .
C49 C 0.9066(2) 0.7794(5) 0.20628(18) 0.0270(8) Uani 1 1 d . . . . .
H49 H 0.921438 0.665714 0.194016 0.032 Uiso 1 1 calc R . . . .
C50 C 1.0474(2) 0.7523(5) 0.28020(19) 0.0271(8) Uani 1 1 d . . . . .
C51 C 0.8870(3) 0.8830(5) 0.14336(19) 0.0302(9) Uani 1 1 d . . . . .
H51A H 0.838137 0.833389 0.112583 0.036 Uiso 1 1 calc R . . . .
H51B H 0.868485 0.993231 0.155532 0.036 Uiso 1 1 calc R . . . .
C52 C 0.9666(3) 0.8966(5) 0.1082(2) 0.0343(9) Uani 1 1 d . . . . .
C53 C 1.0620(3) 0.7649(7) 0.0384(3) 0.0524(13) Uani 1 1 d . . . . .
H53A H 1.056988 0.856261 0.006737 0.079 Uiso 1 1 calc GR . . . .
H53B H 1.062798 0.662036 0.013726 0.079 Uiso 1 1 calc GR . . . .
H53C H 1.116392 0.775521 0.070043 0.079 Uiso 1 1 calc GR . . . .
C54 C 1.0799(3) 0.6202(5) 0.2375(2) 0.0356(9) Uani 1 1 d . . . . .
H54A H 1.133078 0.570765 0.261917 0.053 Uiso 1 1 calc GR . . . .
H54B H 1.093040 0.667786 0.195526 0.053 Uiso 1 1 calc GR . . . .
H54C H 1.034530 0.536412 0.227466 0.053 Uiso 1 1 calc GR . . . .
C55 C 1.1206(3) 0.8820(5) 0.2989(2) 0.0388(10) Uani 1 1 d . . . . .
C56 C 1.1653(4) 1.1230(7) 0.3554(3) 0.0698(17) Uani 1 1 d . . . . .
H56A H 1.174032 1.169283 0.312036 0.105 Uiso 1 1 calc GR . . . .
H56B H 1.221518 1.083439 0.378983 0.105 Uiso 1 1 calc GR . . . .
H56C H 1.142042 1.207057 0.382469 0.105 Uiso 1 1 calc GR . . . .
O11 O 0.1439(3) 0.2027(5) 0.0864(2) 0.0641(11) Uani 1 1 d . . . . .
H11A H 0.109950 0.123146 0.087919 0.096 Uiso 1 1 calc GR . . . .
C57 C 0.1133(4) 0.3354(8) 0.1190(4) 0.083(2) Uani 1 1 d . . . . .
H57A H 0.134353 0.436558 0.101028 0.124 Uiso 1 1 calc GR . . . .
H57B H 0.134950 0.328403 0.167188 0.124 Uiso 1 1 calc GR . . . .
H57C H 0.049091 0.334736 0.111956 0.124 Uiso 1 1 calc GR . . . .
O12 O 0.3616(2) 0.7924(4) 0.42071(19) 0.0543(9) Uani 1 1 d . . . . .
H12A H 0.385952 0.871641 0.404545 0.081 Uiso 1 1 calc GR . . . .
C58 C 0.4126(4) 0.6515(7) 0.4175(3) 0.0606(14) Uani 1 1 d . . . . .
H58A H 0.461552 0.675855 0.393192 0.091 Uiso 1 1 calc GR . . . .
H58B H 0.376312 0.565098 0.394064 0.091 Uiso 1 1 calc GR . . . .
H58C H 0.435426 0.615215 0.463080 0.091 Uiso 1 1 calc GR . . . .

loop_
_atom_site_aniso_label
_atom_site_aniso_U_11
_atom_site_aniso_U_22
_atom_site_aniso_U_33
_atom_site_aniso_U_23
_atom_site_aniso_U_13
_atom_site_aniso_U_12
O1 0.0346(16) 0.0432(18) 0.0403(17) -0.0020(14) 0.0140(13) -0.0053(13)
O2 0.0330(14) 0.0333(14) 0.0233(13) 0.0003(11) 0.0087(11) 0.0001(11)
O3 0.072(2) 0.053(2) 0.052(2) -0.0027(17) 0.0293(18) -0.0228(19)
O4 0.0483(19) 0.056(2) 0.070(2) 0.0003(18) 0.0352(18) -0.0101(16)
O5 0.0405(17) 0.0335(15) 0.0543(19) -0.0055(14) 0.0262(14) -0.0024(13)
N1 0.042(2) 0.051(2) 0.035(2) 0.0106(17) 0.0172(17) -0.0067(18)
N2 0.0293(17) 0.0366(19) 0.0227(16) 0.0037(14) 0.0085(14) 0.0009(14)
N3 0.0313(17) 0.0354(19) 0.0233(17) 0.0024(13) 0.0092(13) 0.0015(14)
N4 0.043(2) 0.048(2) 0.034(2) 0.0023(17) 0.0164(16) -0.0013(17)
C1 0.041(2) 0.031(2) 0.032(2) -0.0032(17) 0.0152(19) -0.0043(18)
C2 0.040(2) 0.042(2) 0.032(2) 0.0062(19) 0.0095(19) -0.0033(19)
C3 0.036(2) 0.029(2) 0.026(2) -0.0010(16) 0.0093(17) -0.0045(17)
C4 0.035(2) 0.025(2) 0.0238(19) -0.0051(15) 0.0134(17) -0.0056(16)
C5 0.033(2) 0.0225(18) 0.027(2) -0.0071(15) 0.0106(16) -0.0038(16)
C6 0.036(2) 0.027(2) 0.0214(19) -0.0028(15) 0.0085(17) -0.0002(16)
C7 0.031(2) 0.028(2) 0.025(2) -0.0044(16) 0.0103(16) -0.0038(16)
C8 0.036(2) 0.026(2) 0.0227(19) -0.0023(15) 0.0072(16) -0.0024(16)
C9 0.039(2) 0.026(2) 0.025(2) -0.0023(16) 0.0076(17) -0.0026(17)
C10 0.033(2) 0.028(2) 0.024(2) -0.0033(16) 0.0054(16) 0.0008(16)
C11 0.038(2) 0.042(2) 0.033(2) -0.0026(19) 0.0077(19) 0.0035(19)
C12 0.037(2) 0.040(2) 0.040(2) -0.0044(19) 0.002(2) 0.0067(19)
C13 0.052(3) 0.035(2) 0.032(2) 0.0030(18) -0.001(2) 0.007(2)
C14 0.048(3) 0.030(2) 0.028(2) 0.0013(17) 0.0043(19) 0.0010(19)
C15 0.034(2) 0.026(2) 0.028(2) -0.0059(16) 0.0072(17) -0.0017(16)
C16 0.036(2) 0.028(2) 0.028(2) -0.0030(16) 0.0079(17) 0.0046(16)
C17 0.042(2) 0.040(2) 0.031(2) 0.0024(19) 0.0089(19) 0.0087(19)
C18 0.042(2) 0.042(2) 0.035(2) -0.0003(19) 0.0013(19) 0.010(2)
C19 0.035(2) 0.038(2) 0.046(3) -0.005(2) 0.004(2) 0.0017(18)
C20 0.033(2) 0.031(2) 0.039(2) -0.0056(18) 0.0064(18) -0.0006(17)
C21 0.039(2) 0.032(2) 0.027(2) 0.0009(16) 0.0119(17) -0.0007(17)
C22 0.033(2) 0.037(2) 0.0234(19) 0.0012(17) 0.0103(16) -0.0053(17)
C23 0.043(2) 0.038(2) 0.030(2) 0.0064(18) 0.0121(18) 0.0001(19)
C24 0.047(3) 0.041(3) 0.030(2) 0.0083(19) 0.0120(19) -0.001(2)
C25 0.053(3) 0.062(3) 0.056(3) 0.005(3) 0.029(3) 0.001(3)
C26 0.043(2) 0.037(2) 0.040(3) -0.0008(19) 0.007(2) -0.0071(19)
C27 0.033(2) 0.039(2) 0.027(2) 0.0013(16) 0.0103(17) -0.0045(17)
C28 0.057(3) 0.045(3) 0.068(4) -0.004(2) 0.028(3) 0.013(2)
O6 0.0376(17) 0.0476(19) 0.0388(17) 0.0006(14) 0.0189(14) -0.0041(14)
O7 0.0271(13) 0.0299(14) 0.0271(14) -0.0002(11) 0.0058(11) -0.0003(11)
O8 0.072(3) 0.048(2) 0.082(3) -0.0057(18) 0.046(2) -0.0221(19)
O9 0.048(2) 0.058(2) 0.100(3) 0.001(2) 0.036(2) -0.0120(17)
O10 0.0494(19) 0.0427(18) 0.0475(18) -0.0096(14) 0.0005(15) -0.0067(14)
N5 0.042(2) 0.049(2) 0.035(2) 0.0096(17) 0.0189(17) -0.0012(18)
N6 0.0289(17) 0.0354(19) 0.0255(17) 0.0043(14) 0.0096(14) 0.0003(14)
N7 0.0260(16) 0.0367(18) 0.0228(16) 0.0018(14) 0.0094(13) 0.0010(14)
N8 0.040(2) 0.048(2) 0.0309(19) -0.0026(16) 0.0186(16) -0.0063(17)
C29 0.037(2) 0.034(2) 0.028(2) -0.0038(17) 0.0145(17) -0.0062(18)
C30 0.040(2) 0.046(2) 0.027(2) 0.0050(18) 0.0152(18) -0.006(2)
C31 0.037(2) 0.030(2) 0.0231(19) -0.0005(16) 0.0099(16) -0.0054(17)
C32 0.033(2) 0.027(2) 0.0253(19) -0.0030(16) 0.0099(16) -0.0022(16)
C33 0.032(2) 0.0245(19) 0.025(2) -0.0036(15) 0.0110(16) -0.0023(16)
C34 0.031(2) 0.0265(19) 0.0227(19) -0.0032(15) 0.0102(16) -0.0019(15)
C35 0.0291(19) 0.0286(19) 0.0225(19) -0.0009(15) 0.0084(15) 0.0003(16)
C36 0.034(2) 0.028(2) 0.0222(19) -0.0015(15) 0.0106(16) -0.0006(16)
C37 0.034(2) 0.028(2) 0.026(2) -0.0026(16) 0.0070(17) -0.0004(16)
C38 0.031(2) 0.031(2) 0.026(2) -0.0013(16) 0.0075(16) 0.0009(16)
C39 0.033(2) 0.036(2) 0.033(2) -0.0034(17) 0.0086(17) 0.0036(17)
C40 0.036(2) 0.038(2) 0.040(2) -0.0015(19) 0.0014(19) 0.0065(19)
C41 0.043(3) 0.036(2) 0.034(2) 0.0044(18) 0.000(2) 0.0070(19)
C42 0.042(3) 0.036(2) 0.028(2) 0.0030(17) 0.0040(18) -0.0016(18)
C43 0.028(2) 0.0249(18) 0.0260(19) -0.0040(15) 0.0100(16) 0.0005(15)
C44 0.028(2) 0.0255(19) 0.028(2) -0.0045(16) 0.0073(16) -0.0002(15)
C45 0.033(2) 0.040(2) 0.029(2) 0.0011(18) 0.0101(17) 0.0033(18)
C46 0.034(2) 0.036(2) 0.032(2) -0.0007(17) 0.0035(18) 0.0032(18)
C47 0.027(2) 0.035(2) 0.043(2) -0.0042(18) 0.0088(18) 0.0000(17)
C48 0.032(2) 0.031(2) 0.037(2) -0.0020(18) 0.0149(18) -0.0023(17)
C49 0.0263(19) 0.032(2) 0.0245(19) 0.0010(16) 0.0085(15) -0.0013(16)
C50 0.0269(19) 0.031(2) 0.026(2) 0.0029(15) 0.0103(16) -0.0001(16)
C51 0.033(2) 0.036(2) 0.0227(19) 0.0013(16) 0.0092(16) -0.0014(17)
C52 0.036(2) 0.042(2) 0.027(2) 0.0056(18) 0.0108(17) -0.0061(19)
C53 0.049(3) 0.068(3) 0.046(3) -0.008(2) 0.026(2) -0.006(3)
C54 0.040(2) 0.041(2) 0.029(2) -0.0016(17) 0.0125(18) 0.0057(18)
C55 0.036(2) 0.034(2) 0.043(3) 0.0070(19) -0.003(2) 0.0040(18)
C56 0.076(4) 0.054(3) 0.073(4) -0.003(3) -0.010(3) -0.024(3)
O11 0.060(2) 0.065(2) 0.078(3) -0.033(2) 0.049(2) -0.0263(19)
C57 0.060(4) 0.065(4) 0.133(6) -0.044(4) 0.049(4) -0.018(3)
O12 0.058(2) 0.050(2) 0.064(2) -0.0081(17) 0.0383(18) -0.0076(17)
C58 0.066(3) 0.058(3) 0.061(4) 0.004(3) 0.019(3) 0.004(3)

loop_
_atom_type_symbol
_atom_type_description
_atom_type_scat_dispersion_real
_atom_type_scat_dispersion_imag
_atom_type_scat_source
C C 0.0181 0.0091 'International Tables Vol C Tables 4.2.6.8 and 6.1.1.4'
H H 0.0000 0.0000 'International Tables Vol C Tables 4.2.6.8 and 6.1.1.4'
N N 0.0311 0.0180 'International Tables Vol C Tables 4.2.6.8 and 6.1.1.4'
O O 0.0492 0.0322 'International Tables Vol C Tables 4.2.6.8 and 6.1.1.4'

loop_
_geom_angle_atom_site_label_1
_geom_angle_atom_site_label_2
_geom_angle_atom_site_label_3
_geom_angle
_geom_angle_site_symmetry_1
_geom_angle_site_symmetry_3
_geom_angle_publ_flag
C21 O2 C22 119.3(3) . . ?
C27 O5 C28 116.9(4) . . ?
C1 N1 H1 123.0 . . ?
C1 N1 C2 114.0(3) . . ?
C2 N1 H1 123.0 . . ?
C7 N2 C22 126.3(3) . . ?
C10 N2 C7 108.8(3) . . ?
C10 N2 C22 124.8(3) . . ?
C6 N3 C16 108.0(3) . . ?
C6 N3 C21 119.7(3) . . ?
C16 N3 C21 131.4(3) . . ?
C24 N4 H4 119.3 . . ?
C24 N4 C25 121.4(4) . . ?
C25 N4 H4 119.3 . . ?
O1 C1 N1 125.0(4) . . ?
O1 C1 C4 128.4(4) . . ?
N1 C1 C4 106.5(4) . . ?
N1 C2 H2A 111.5 . . ?
N1 C2 H2B 111.5 . . ?
N1 C2 C3 101.4(3) . . ?
H2A C2 H2B 109.3 . . ?
C3 C2 H2A 111.5 . . ?
C3 C2 H2B 111.5 . . ?
C4 C3 C2 110.3(4) . . ?
C4 C3 C8 121.4(4) . . ?
C8 C3 C2 128.3(4) . . ?
C3 C4 C1 107.8(3) . . ?
C3 C4 C5 120.2(4) . . ?
C5 C4 C1 132.0(4) . . ?
C4 C5 C15 134.5(4) . . ?
C6 C5 C4 118.9(4) . . ?
C6 C5 C15 106.6(3) . . ?
N3 C6 C5 109.4(3) . . ?
N3 C6 C7 130.2(4) . . ?
C7 C6 C5 120.4(4) . . ?
N2 C7 C6 131.8(4) . . ?
N2 C7 C8 108.4(3) . . ?
C6 C7 C8 119.8(4) . . ?
C3 C8 C7 119.3(4) . . ?
C3 C8 C9 133.6(4) . . ?
C7 C8 C9 107.1(3) . . ?
C10 C9 C8 106.9(3) . . ?
C14 C9 C8 133.5(4) . . ?
C14 C9 C10 119.6(4) . . ?
N2 C10 C9 108.9(3) . . ?
C11 C10 N2 129.5(4) . . ?
C11 C10 C9 121.6(4) . . ?
C10 C11 H11 121.2 . . ?
C12 C11 C10 117.6(4) . . ?
C12 C11 H11 121.2 . . ?
C11 C12 H12 119.3 . . ?
C11 C12 C13 121.4(4) . . ?
C13 C12 H12 119.3 . . ?
C12 C13 H13 119.4 . . ?
C14 C13 C12 121.2(4) . . ?
C14 C13 H13 119.4 . . ?
C9 C14 H14 120.7 . . ?
C13 C14 C9 118.7(4) . . ?
C13 C14 H14 120.7 . . ?
C16 C15 C5 107.6(3) . . ?
C20 C15 C5 132.9(4) . . ?
C20 C15 C16 119.5(4) . . ?
N3 C16 C15 108.4(3) . . ?
C17 C16 N3 131.6(4) . . ?
C17 C16 C15 120.1(4) . . ?
C16 C17 H17 120.7 . . ?
C18 C17 C16 118.7(4) . . ?
C18 C17 H17 120.7 . . ?
C17 C18 H18 119.0 . . ?
C17 C18 C19 121.9(4) . . ?
C19 C18 H18 119.0 . . ?
C18 C19 H19 120.0 . . ?
C20 C19 C18 120.0(4) . . ?
C20 C19 H19 120.0 . . ?
C15 C20 H20 120.1 . . ?
C19 C20 C15 119.8(4) . . ?
C19 C20 H20 120.1 . . ?
O2 C21 N3 107.1(3) . . ?
O2 C21 H21 109.9 . . ?
O2 C21 C23 106.7(3) . . ?
N3 C21 H21 109.9 . . ?
N3 C21 C23 113.1(3) . . ?
C23 C21 H21 109.9 . . ?
O2 C22 N2 107.8(3) . . ?
O2 C22 C26 115.3(3) . . ?
O2 C22 C27 101.3(3) . . ?
N2 C22 C26 111.7(3) . . ?
N2 C22 C27 110.5(3) . . ?
C26 C22 C27 109.9(3) . . ?
C21 C23 H23A 109.8 . . ?
C21 C23 H23B 109.8 . . ?
H23A C23 H23B 108.2 . . ?
C24 C23 C21 109.4(4) . . ?
C24 C23 H23A 109.8 . . ?
C24 C23 H23B 109.8 . . ?
O3 C24 N4 123.9(4) . . ?
O3 C24 C23 120.6(4) . . ?
N4 C24 C23 115.4(4) . . ?
N4 C25 H25A 109.5 . . ?
N4 C25 H25B 109.5 . . ?
N4 C25 H25C 109.5 . . ?
H25A C25 H25B 109.5 . . ?
H25A C25 H25C 109.5 . . ?
H25B C25 H25C 109.5 . . ?
C22 C26 H26A 109.5 . . ?
C22 C26 H26B 109.5 . . ?
C22 C26 H26C 109.5 . . ?
H26A C26 H26B 109.5 . . ?
H26A C26 H26C 109.5 . . ?
H26B C26 H26C 109.5 . . ?
O4 C27 O5 124.7(4) . . ?
O4 C27 C22 123.6(4) . . ?
O5 C27 C22 111.8(3) . . ?
O5 C28 H28A 109.5 . . ?
O5 C28 H28B 109.5 . . ?
O5 C28 H28C 109.5 . . ?
H28A C28 H28B 109.5 . . ?
H28A C28 H28C 109.5 . . ?
H28B C28 H28C 109.5 . . ?
C50 O7 C49 119.6(3) . . ?
C55 O10 C56 113.3(4) . . ?
C29 N5 H5 122.9 . . ?
C29 N5 C30 114.3(3) . . ?
C30 N5 H5 122.9 . . ?
C35 N6 C50 125.4(3) . . ?
C38 N6 C35 108.2(3) . . ?
C38 N6 C50 125.2(3) . . ?
C34 N7 C44 108.1(3) . . ?
C34 N7 C49 118.0(3) . . ?
C44 N7 C49 129.5(3) . . ?
C52 N8 H8 119.0 . . ?
C52 N8 C53 122.1(4) . . ?
C53 N8 H8 119.0 . . ?
O6 C29 N5 124.5(4) . . ?
O6 C29 C32 129.1(4) . . ?
N5 C29 C32 106.4(4) . . ?
N5 C30 H30A 111.5 . . ?
N5 C30 H30B 111.5 . . ?
N5 C30 C31 101.3(3) . . ?
H30A C30 H30B 109.3 . . ?
C31 C30 H30A 111.5 . . ?
C31 C30 H30B 111.5 . . ?
C32 C31 C30 110.2(4) . . ?
C32 C31 C36 121.5(4) . . ?
C36 C31 C30 128.3(4) . . ?
C31 C32 C29 107.8(3) . . ?
C31 C32 C33 119.9(4) . . ?
C33 C32 C29 132.2(4) . . ?
C32 C33 C43 134.6(4) . . ?
C34 C33 C32 118.8(4) . . ?
C34 C33 C43 106.5(3) . . ?
N7 C34 C33 109.8(3) . . ?
N7 C34 C35 129.4(4) . . ?
C35 C34 C33 120.8(4) . . ?
N6 C35 C34 132.3(4) . . ?
N6 C35 C36 108.5(3) . . ?
C34 C35 C36 119.2(4) . . ?
C31 C36 C35 119.7(4) . . ?
C31 C36 C37 133.1(4) . . ?
C35 C36 C37 107.2(3) . . ?
C38 C37 C36 106.4(3) . . ?
C42 C37 C36 133.5(4) . . ?
C42 C37 C38 120.1(4) . . ?
N6 C38 C37 109.6(3) . . ?
N6 C38 C39 129.5(4) . . ?
C37 C38 C39 121.0(4) . . ?
C38 C39 H39 121.3 . . ?
C40 C39 C38 117.4(4) . . ?
C40 C39 H39 121.3 . . ?
C39 C40 H40 119.1 . . ?
C39 C40 C41 121.7(4) . . ?
C41 C40 H40 119.1 . . ?
C40 C41 H41 119.5 . . ?
C42 C41 C40 121.0(4) . . ?
C42 C41 H41 119.5 . . ?
C37 C42 H42 120.6 . . ?
C41 C42 C37 118.9(4) . . ?
C41 C42 H42 120.6 . . ?
C44 C43 C33 107.1(3) . . ?
C48 C43 C33 132.8(4) . . ?
C48 C43 C44 120.1(4) . . ?
N7 C44 C43 108.5(3) . . ?
C45 C44 N7 131.4(4) . . ?
C45 C44 C43 120.1(3) . . ?
C44 C45 H45 120.7 . . ?
C46 C45 C44 118.6(4) . . ?
C46 C45 H45 120.7 . . ?
C45 C46 H46 119.2 . . ?
C45 C46 C47 121.6(4) . . ?
C47 C46 H46 119.2 . . ?
C46 C47 H47 119.6 . . ?
C48 C47 C46 120.7(4) . . ?
C48 C47 H47 119.6 . . ?
C43 C48 H48 120.6 . . ?
C47 C48 C43 118.8(4) . . ?
C47 C48 H48 120.6 . . ?
O7 C49 N7 106.5(3) . . ?
O7 C49 H49 109.8 . . ?
O7 C49 C51 106.6(3) . . ?
N7 C49 H49 109.8 . . ?
N7 C49 C51 114.1(3) . . ?
C51 C49 H49 109.8 . . ?
O7 C50 N6 109.2(3) . . ?
O7 C50 C54 115.2(3) . . ?
O7 C50 C55 99.9(3) . . ?
N6 C50 C54 110.6(3) . . ?
N6 C50 C55 111.8(3) . . ?
C54 C50 C55 109.7(3) . . ?
C49 C51 H51A 109.4 . . ?
C49 C51 H51B 109.4 . . ?
H51A C51 H51B 108.0 . . ?
C52 C51 C49 111.0(3) . . ?
C52 C51 H51A 109.4 . . ?
C52 C51 H51B 109.4 . . ?
O8 C52 N8 122.6(4) . . ?
O8 C52 C51 120.4(4) . . ?
N8 C52 C51 116.9(4) . . ?
N8 C53 H53A 109.5 . . ?
N8 C53 H53B 109.5 . . ?
N8 C53 H53C 109.5 . . ?
H53A C53 H53B 109.5 . . ?
H53A C53 H53C 109.5 . . ?
H53B C53 H53C 109.5 . . ?
C50 C54 H54A 109.5 . . ?
C50 C54 H54B 109.5 . . ?
C50 C54 H54C 109.5 . . ?
H54A C54 H54B 109.5 . . ?
H54A C54 H54C 109.5 . . ?
H54B C54 H54C 109.5 . . ?
O9 C55 O10 124.6(4) . . ?
O9 C55 C50 122.3(4) . . ?
O10 C55 C50 112.9(4) . . ?
O10 C56 H56A 109.5 . . ?
O10 C56 H56B 109.5 . . ?
O10 C56 H56C 109.5 . . ?
H56A C56 H56B 109.5 . . ?
H56A C56 H56C 109.5 . . ?
H56B C56 H56C 109.5 . . ?
C57 O11 H11A 109.5 . . ?
O11 C57 H57A 109.5 . . ?
O11 C57 H57B 109.5 . . ?
O11 C57 H57C 109.5 . . ?
H57A C57 H57B 109.5 . . ?
H57A C57 H57C 109.5 . . ?
H57B C57 H57C 109.5 . . ?
C58 O12 H12A 109.5 . . ?
O12 C58 H58A 109.5 . . ?
O12 C58 H58B 109.5 . . ?
O12 C58 H58C 109.5 . . ?
H58A C58 H58B 109.5 . . ?
H58A C58 H58C 109.5 . . ?
H58B C58 H58C 109.5 . . ?

loop_
_geom_bond_atom_site_label_1
_geom_bond_atom_site_label_2
_geom_bond_distance
_geom_bond_site_symmetry_2
_geom_bond_publ_flag
O1 C1 1.245(5) . ?
O2 C21 1.423(5) . ?
O2 C22 1.427(5) . ?
O3 C24 1.223(6) . ?
O4 C27 1.200(5) . ?
O5 C27 1.321(5) . ?
O5 C28 1.446(5) . ?
N1 H1 0.8800 . ?
N1 C1 1.348(6) . ?
N1 C2 1.446(6) . ?
N2 C7 1.396(5) . ?
N2 C10 1.396(5) . ?
N2 C22 1.463(5) . ?
N3 C6 1.393(5) . ?
N3 C16 1.405(5) . ?
N3 C21 1.468(5) . ?
N4 H4 0.8800 . ?
N4 C24 1.324(6) . ?
N4 C25 1.455(6) . ?
C1 C4 1.476(6) . ?
C2 H2A 0.9900 . ?
C2 H2B 0.9900 . ?
C2 C3 1.498(6) . ?
C3 C4 1.374(6) . ?
C3 C8 1.397(6) . ?
C4 C5 1.423(5) . ?
C5 C6 1.409(5) . ?
C5 C15 1.433(6) . ?
C6 C7 1.402(6) . ?
C7 C8 1.417(6) . ?
C8 C9 1.444(6) . ?
C9 C10 1.409(6) . ?
C9 C14 1.399(6) . ?
C10 C11 1.393(6) . ?
C11 H11 0.9500 . ?
C11 C12 1.383(6) . ?
C12 H12 0.9500 . ?
C12 C13 1.397(7) . ?
C13 H13 0.9500 . ?
C13 C14 1.376(6) . ?
C14 H14 0.9500 . ?
C15 C16 1.411(6) . ?
C15 C20 1.398(6) . ?
C16 C17 1.397(6) . ?
C17 H17 0.9500 . ?
C17 C18 1.367(6) . ?
C18 H18 0.9500 . ?
C18 C19 1.393(7) . ?
C19 H19 0.9500 . ?
C19 C20 1.369(6) . ?
C20 H20 0.9500 . ?
C21 H21 1.0000 . ?
C21 C23 1.516(6) . ?
C22 C26 1.512(6) . ?
C22 C27 1.548(6) . ?
C23 H23A 0.9900 . ?
C23 H23B 0.9900 . ?
C23 C24 1.516(6) . ?
C25 H25A 0.9800 . ?
C25 H25B 0.9800 . ?
C25 H25C 0.9800 . ?
C26 H26A 0.9800 . ?
C26 H26B 0.9800 . ?
C26 H26C 0.9800 . ?
C28 H28A 0.9800 . ?
C28 H28B 0.9800 . ?
C28 H28C 0.9800 . ?
O6 C29 1.241(5) . ?
O7 C49 1.431(5) . ?
O7 C50 1.412(5) . ?
O8 C52 1.228(6) . ?
O9 C55 1.199(6) . ?
O10 C55 1.309(6) . ?
O10 C56 1.483(6) . ?
N5 H5 0.8800 . ?
N5 C29 1.344(6) . ?
N5 C30 1.453(6) . ?
N6 C35 1.398(5) . ?
N6 C38 1.390(5) . ?
N6 C50 1.465(5) . ?
N7 C34 1.393(5) . ?
N7 C44 1.401(5) . ?
N7 C49 1.465(5) . ?
N8 H8 0.8800 . ?
N8 C52 1.328(6) . ?
N8 C53 1.453(5) . ?
C29 C32 1.484(6) . ?
C30 H30A 0.9900 . ?
C30 H30B 0.9900 . ?
C30 C31 1.501(6) . ?
C31 C32 1.378(6) . ?
C31 C36 1.394(6) . ?
C32 C33 1.422(6) . ?
C33 C34 1.408(5) . ?
C33 C43 1.445(6) . ?
C34 C35 1.406(6) . ?
C35 C36 1.411(5) . ?
C36 C37 1.443(6) . ?
C37 C38 1.405(6) . ?
C37 C42 1.398(6) . ?
C38 C39 1.408(6) . ?
C39 H39 0.9500 . ?
C39 C40 1.384(6) . ?
C40 H40 0.9500 . ?
C40 C41 1.395(7) . ?
C41 H41 0.9500 . ?
C41 C42 1.375(6) . ?
C42 H42 0.9500 . ?
C43 C44 1.420(5) . ?
C43 C48 1.400(6) . ?
C44 C45 1.397(6) . ?
C45 H45 0.9500 . ?
C45 C46 1.372(6) . ?
C46 H46 0.9500 . ?
C46 C47 1.400(6) . ?
C47 H47 0.9500 . ?
C47 C48 1.377(6) . ?
C48 H48 0.9500 . ?
C49 H49 1.0000 . ?
C49 C51 1.519(5) . ?
C50 C54 1.514(5) . ?
C50 C55 1.556(6) . ?
C51 H51A 0.9900 . ?
C51 H51B 0.9900 . ?
C51 C52 1.510(6) . ?
C53 H53A 0.9800 . ?
C53 H53B 0.9800 . ?
C53 H53C 0.9800 . ?
C54 H54A 0.9800 . ?
C54 H54B 0.9800 . ?
C54 H54C 0.9800 . ?
C56 H56A 0.9800 . ?
C56 H56B 0.9800 . ?
C56 H56C 0.9800 . ?
O11 H11A 0.8400 . ?
O11 C57 1.390(7) . ?
C57 H57A 0.9800 . ?
C57 H57B 0.9800 . ?
C57 H57C 0.9800 . ?
O12 H12A 0.8400 . ?
O12 C58 1.404(7) . ?
C58 H58A 0.9800 . ?
C58 H58B 0.9800 . ?
C58 H58C 0.9800 . ?
